data_4072079
loop_
_publ_author_name
'Gao, Wei'
'Cui, Dongmei'
'Liu, Xiaoming'
'Zhang, Yu'
'Mu, Ying'

_publ_section_title
;
 Rare-Earth Metal Bis(alkyl)s Supported by a Quinolinyl Anilido-Imine
 Ligand: Synthesis and Catalysis on Living Polymerization of
 \e-Caprolactone
;
_journal_issue 22
_journal_name_full Organometallics
_journal_page_first 5889
_journal_paper_doi 10.1021/om800575p
_journal_volume 27
_journal_year 2008
_chemical_formula_sum 'C40 H58 N3 O Si2 Y'
_chemical_formula_weight 741.98
_chemical_name_systematic
; 
 ? 
;
_space_group_IT_number 14
_symmetry_cell_setting monoclinic
_symmetry_space_group_name_Hall '-P 2ybc'
_symmetry_space_group_name_H-M 'P 1 21/c 1'
_atom_sites_solution_hydrogens geom
_atom_sites_solution_primary direct
_atom_sites_solution_secondary difmap
_audit_creation_method SHELXL-97
_cell_angle_alpha 90.00
_cell_angle_beta 64.610(3)
_cell_angle_gamma 90.00
_cell_formula_units_Z 4
_cell_length_a 11.2166(14)
_cell_length_b 20.184(3)
_cell_length_c 20.545(3)
_cell_measurement_temperature 187(2)
_cell_volume 4202.0(10)
_computing_cell_refinement 'Bruker SMART'
_computing_data_collection 'Bruker SMART'
_computing_data_reduction 'Bruker SAINT'
_computing_molecular_graphics 'Bruker SHELXTL'
_computing_publication_material 'Bruker SHELXTL'
_computing_structure_refinement 'SHELXL-97 (Sheldrick, 1997)'
_computing_structure_solution 'SHELXS-97 (Sheldrick, 1990)'
_diffrn_ambient_temperature 187(2)
_diffrn_measured_fraction_theta_full 0.996
_diffrn_measured_fraction_theta_max 0.996
_diffrn_measurement_device_type 'CCD area detector'
_diffrn_measurement_method 'phi and omega scan'
_diffrn_radiation_monochromator graphite
_diffrn_radiation_source 'fine-focus sealed tube'
_diffrn_radiation_type MoK\a
_diffrn_radiation_wavelength 0.71073
_diffrn_reflns_av_R_equivalents 0.1343
_diffrn_reflns_av_sigmaI/netI 0.1895
_diffrn_reflns_limit_h_max 13
_diffrn_reflns_limit_h_min -11
_diffrn_reflns_limit_k_max 24
_diffrn_reflns_limit_k_min -24
_diffrn_reflns_limit_l_max 25
_diffrn_reflns_limit_l_min -25
_diffrn_reflns_number 23457
_diffrn_reflns_theta_full 26.06
_diffrn_reflns_theta_max 26.06
_diffrn_reflns_theta_min 1.49
_exptl_absorpt_coefficient_mu 1.476
_exptl_absorpt_correction_T_max 0.7981
_exptl_absorpt_correction_T_min 0.6261
_exptl_absorpt_correction_type multi-scan
_exptl_crystal_colour red
_exptl_crystal_density_diffrn 1.173
_exptl_crystal_density_method 'not measured'
_exptl_crystal_description block
_exptl_crystal_F_000 1576
_exptl_crystal_size_max 0.35
_exptl_crystal_size_mid 0.24
_exptl_crystal_size_min 0.16
_refine_diff_density_max 0.576
_refine_diff_density_min -0.337
_refine_diff_density_rms 0.076
_refine_ls_extinction_method none
_refine_ls_goodness_of_fit_ref 0.928
_refine_ls_hydrogen_treatment constr
_refine_ls_matrix_type full
_refine_ls_number_parameters 434
_refine_ls_number_reflns 8271
_refine_ls_number_restraints 0
_refine_ls_restrained_S_all 0.928
_refine_ls_R_factor_all 0.1796
_refine_ls_R_factor_gt 0.0679
_refine_ls_shift/su_max 0.001
_refine_ls_shift/su_mean 0.000
_refine_ls_structure_factor_coef Fsqd
_refine_ls_weighting_details 'calc w=1/[\s^2^(Fo^2^)+(0.0472P)^2^+0.0000P] where P=(Fo^2^+2Fc^2^)/3'
_refine_ls_weighting_scheme calc
_refine_ls_wR_factor_gt 0.1113
_refine_ls_wR_factor_ref 0.1431
_reflns_number_gt 3770
_reflns_number_total 8271
_reflns_threshold_expression >2sigma(I)
_cod_data_source_file om800575p_si_001.cif
_cod_data_source_block complex_Y
_cod_original_cell_volume 4202.0(9)
_cod_original_sg_symbol_H-M P2(1)/c
_cod_database_code 4072079

loop_
_symmetry_equiv_pos_as_xyz
'x, y, z'
'-x, y+1/2, -z+1/2'
'-x, -y, -z'
'x, -y-1/2, z-1/2'

loop_
_atom_site_label
_atom_site_type_symbol
_atom_site_fract_x
_atom_site_fract_y
_atom_site_fract_z
_atom_site_U_iso_or_equiv
_atom_site_adp_type
_atom_site_occupancy
_atom_site_symmetry_multiplicity
_atom_site_calc_flag
_atom_site_refinement_flags
C1 C 0.5418(6) 0.9692(2) 0.8067(3) 0.0389(14) Uani 1 1 d .
C2 C 0.4113(6) 0.9931(3) 0.8336(3) 0.0520(17) Uani 1 1 d .
H6 H 0.3592 0.9825 0.8087 0.062 Uiso 1 1 calc R
C3 C 0.3579(6) 1.0310(3) 0.8942(4) 0.0628(19) Uani 1 1 d .
H5 H 0.2689 1.0452 0.9114 0.075 Uiso 1 1 calc R
C4 C 0.4300(7) 1.0489(3) 0.9306(3) 0.065(2) Uani 1 1 d .
H4 H 0.3917 1.0751 0.9730 0.078 Uiso 1 1 calc R
C5 C 0.5588(6) 1.0282(3) 0.9050(3) 0.0503(16) Uani 1 1 d .
H3 H 0.6108 1.0419 0.9289 0.060 Uiso 1 1 calc R
C6 C 0.6145(6) 0.9876(3) 0.8446(3) 0.0386(14) Uani 1 1 d .
C7 C 0.7541(6) 0.9724(3) 0.8193(3) 0.0392(14) Uani 1 1 d .
H1 H 0.8047 1.0025 0.8327 0.047 Uiso 1 1 calc R
C8 C 0.9584(5) 0.9223(2) 0.7548(3) 0.0370(14) Uani 1 1 d .
C9 C 1.0162(6) 0.9108(3) 0.8017(3) 0.0447(15) Uani 1 1 d .
C10 C 1.1542(6) 0.9101(3) 0.7715(3) 0.0577(18) Uani 1 1 d .
H27 H 1.1973 0.9032 0.8018 0.069 Uiso 1 1 calc R
C11 C 1.2291(6) 0.9194(3) 0.6985(3) 0.0589(18) Uani 1 1 d .
H28 H 1.3227 0.9187 0.6793 0.071 Uiso 1 1 calc R
C12 C 1.1682(6) 0.9297(3) 0.6538(3) 0.0610(19) Uani 1 1 d .
H29 H 1.2206 0.9357 0.6036 0.073 Uiso 1 1 calc R
C13 C 1.0315(6) 0.9314(3) 0.6806(3) 0.0441(15) Uani 1 1 d .
C17 C 0.9638(6) 0.9452(3) 0.6326(3) 0.0561(17) Uani 1 1 d .
H34 H 0.8757 0.9230 0.6548 0.067 Uiso 1 1 calc R
C14 C 0.9396(6) 0.8989(3) 0.8821(3) 0.0505(17) Uani 1 1 d .
H31 H 0.8436 0.8978 0.8934 0.061 Uiso 1 1 calc R
C15 C 0.9757(6) 0.8321(3) 0.9035(3) 0.079(2) Uani 1 1 d .
H33A H 1.0670 0.8335 0.8979 0.119 Uiso 1 1 calc R
H33B H 0.9670 0.7973 0.8726 0.119 Uiso 1 1 calc R
H33C H 0.9164 0.8226 0.9539 0.119 Uiso 1 1 calc R
C16 C 0.9608(7) 0.9543(3) 0.9258(3) 0.083(2) Uani 1 1 d .
H32A H 0.9166 0.9432 0.9772 0.124 Uiso 1 1 calc R
H32B H 0.9239 0.9956 0.9171 0.124 Uiso 1 1 calc R
H32C H 1.0555 0.9600 0.9115 0.124 Uiso 1 1 calc R
C18 C 0.9390(7) 1.0192(3) 0.6299(3) 0.086(2) Uani 1 1 d .
H35A H 0.8897 1.0360 0.6790 0.129 Uiso 1 1 calc R
H35B H 0.8877 1.0266 0.6021 0.129 Uiso 1 1 calc R
H35C H 1.0236 1.0425 0.6068 0.129 Uiso 1 1 calc R
C19 C 1.0383(6) 0.9167(4) 0.5564(3) 0.086(2) Uani 1 1 d .
H36A H 1.1236 0.9391 0.5321 0.129 Uiso 1 1 calc R
H36B H 0.9861 0.9237 0.5290 0.129 Uiso 1 1 calc R
H36C H 1.0525 0.8692 0.5595 0.129 Uiso 1 1 calc R
C20 C 0.5917(5) 0.9456(3) 0.6841(3) 0.0393(14) Uani 1 1 d .
C21 C 0.5465(5) 1.0052(3) 0.6679(3) 0.0488(16) Uani 1 1 d .
H9 H 0.5110 1.0382 0.7041 0.059 Uiso 1 1 calc R
C22 C 0.5525(6) 1.0172(3) 0.5993(4) 0.0645(19) Uani 1 1 d .
H10 H 0.5186 1.0579 0.5910 0.077 Uiso 1 1 calc R
C23 C 0.6045(7) 0.9734(4) 0.5444(4) 0.065(2) Uani 1 1 d .
H11 H 0.6057 0.9829 0.4989 0.079 Uiso 1 1 calc R
C24 C 0.6567(6) 0.9136(3) 0.5559(3) 0.0530(17) Uani 1 1 d .
C25 C 0.6500(5) 0.9005(3) 0.6255(3) 0.0402(14) Uani 1 1 d .
C26 C 0.7144(7) 0.8664(4) 0.5020(3) 0.077(2) Uani 1 1 d .
H14 H 0.7168 0.8733 0.4558 0.092 Uiso 1 1 calc R
C27 C 0.7666(8) 0.8112(4) 0.5153(4) 0.088(3) Uani 1 1 d .
H15 H 0.8061 0.7788 0.4787 0.106 Uiso 1 1 calc R
C28 C 0.7623(7) 0.8019(3) 0.5835(3) 0.068(2) Uani 1 1 d .
H16 H 0.8034 0.7635 0.5912 0.082 Uiso 1 1 calc R
C30 C 0.8845(5) 0.7627(3) 0.7156(3) 0.0489(16) Uani 1 1 d .
H18A H 0.9300 0.7768 0.6646 0.059 Uiso 1 1 calc R
H18B H 0.9389 0.7800 0.7391 0.059 Uiso 1 1 calc R
C29 C 0.5978(5) 0.8104(3) 0.8932(3) 0.0505(17) Uani 1 1 d .
H17A H 0.6599 0.7782 0.8982 0.061 Uiso 1 1 calc R
H17B H 0.6148 0.8527 0.9120 0.061 Uiso 1 1 calc R
C35 C 0.3078(6) 0.8440(4) 0.9668(4) 0.099(3) Uani 1 1 d .
H24A H 0.3306 0.8885 0.9770 0.149 Uiso 1 1 calc R
H24B H 0.2227 0.8306 1.0052 0.149 Uiso 1 1 calc R
H24C H 0.3017 0.8444 0.9206 0.149 Uiso 1 1 calc R
C36 C 0.3939(8) 0.7004(3) 0.9426(4) 0.112(3) Uani 1 1 d .
H23A H 0.3451 0.7041 0.9130 0.168 Uiso 1 1 calc R
H23B H 0.3389 0.6780 0.9880 0.168 Uiso 1 1 calc R
H23C H 0.4747 0.6748 0.9166 0.168 Uiso 1 1 calc R
C34 C 0.4249(7) 0.7760(3) 1.0561(3) 0.085(2) Uani 1 1 d .
H22A H 0.4903 0.7439 1.0561 0.128 Uiso 1 1 calc R
H22B H 0.3362 0.7607 1.0885 0.128 Uiso 1 1 calc R
H22C H 0.4416 0.8191 1.0726 0.128 Uiso 1 1 calc R
C32 C 0.8924(7) 0.6365(3) 0.6331(4) 0.092(3) Uani 1 1 d .
H21A H 0.8089 0.6506 0.6329 0.137 Uiso 1 1 calc R
H21B H 0.8941 0.5881 0.6360 0.137 Uiso 1 1 calc R
H21C H 0.9661 0.6515 0.5887 0.137 Uiso 1 1 calc R
C31 C 1.0714(7) 0.6446(3) 0.7034(4) 0.092(3) Uani 1 1 d .
H19A H 1.1408 0.6643 0.6602 0.139 Uiso 1 1 calc R
H19B H 1.0757 0.5962 0.6990 0.139 Uiso 1 1 calc R
H19C H 1.0841 0.6579 0.7459 0.139 Uiso 1 1 calc R
C33 C 0.7830(7) 0.6327(3) 0.7948(4) 0.100(3) Uani 1 1 d .
H20A H 0.8014 0.6430 0.8362 0.149 Uiso 1 1 calc R
H20B H 0.7869 0.5846 0.7873 0.149 Uiso 1 1 calc R
H20C H 0.6947 0.6488 0.8040 0.149 Uiso 1 1 calc R
C37 C 0.4009(6) 0.7907(3) 0.7602(4) 0.077(2) Uani 1 1 d .
H40A H 0.4208 0.8164 0.7156 0.092 Uiso 1 1 calc R
H40B H 0.3644 0.8214 0.8018 0.092 Uiso 1 1 calc R
C38 C 0.3056(7) 0.7383(4) 0.7679(4) 0.090(3) Uani 1 1 d .
H39A H 0.2635 0.7461 0.7350 0.108 Uiso 1 1 calc R
H39B H 0.2360 0.7367 0.8180 0.108 Uiso 1 1 calc R
C39 C 0.3831(6) 0.6749(3) 0.7491(4) 0.073(2) Uani 1 1 d .
H38A H 0.3523 0.6447 0.7910 0.087 Uiso 1 1 calc R
H38B H 0.3743 0.6523 0.7086 0.087 Uiso 1 1 calc R
C40 C 0.5219(6) 0.6955(3) 0.7282(4) 0.084(2) Uani 1 1 d .
H37A H 0.5658 0.6640 0.7479 0.101 Uiso 1 1 calc R
H37B H 0.5714 0.6962 0.6751 0.101 Uiso 1 1 calc R
N1 N 0.8161(4) 0.9227(2) 0.7808(2) 0.0336(11) Uani 1 1 d .
N2 N 0.5952(4) 0.9274(2) 0.7477(2) 0.0368(11) Uani 1 1 d .
N3 N 0.7046(5) 0.8431(2) 0.6381(2) 0.0465(13) Uani 1 1 d .
O O 0.5189(4) 0.75986(18) 0.75676(19) 0.0489(10) Uani 1 1 d .
Si1 Si 0.43741(18) 0.78451(9) 0.96218(9) 0.0567(5) Uani 1 1 d .
Si2 Si 0.90762(16) 0.67370(8) 0.71305(9) 0.0493(5) Uani 1 1 d .
Y Y 0.68624(5) 0.82882(3) 0.76493(3) 0.03400(17) Uani 1 1 d .

loop_
_atom_site_aniso_label
_atom_site_aniso_U_11
_atom_site_aniso_U_22
_atom_site_aniso_U_33
_atom_site_aniso_U_23
_atom_site_aniso_U_13
_atom_site_aniso_U_12
C1 0.040(4) 0.030(3) 0.051(4) -0.004(3) -0.023(3) 0.007(3)
C2 0.045(4) 0.053(4) 0.067(5) -0.010(3) -0.033(4) 0.011(3)
C3 0.047(5) 0.063(5) 0.077(5) -0.002(4) -0.026(4) 0.014(4)
C4 0.080(6) 0.055(5) 0.059(5) -0.016(3) -0.027(5) 0.030(4)
C5 0.069(5) 0.035(4) 0.051(4) -0.011(3) -0.030(4) 0.013(3)
C6 0.044(4) 0.032(3) 0.042(4) 0.000(3) -0.021(3) 0.001(3)
C7 0.043(4) 0.035(4) 0.050(4) 0.004(3) -0.030(3) -0.004(3)
C8 0.030(4) 0.039(3) 0.045(4) 0.007(3) -0.019(3) -0.009(3)
C9 0.028(4) 0.055(4) 0.053(4) 0.015(3) -0.019(3) -0.009(3)
C10 0.040(5) 0.073(5) 0.071(5) 0.023(4) -0.034(4) -0.010(3)
C11 0.031(4) 0.076(5) 0.064(5) 0.021(4) -0.015(4) -0.010(3)
C12 0.043(5) 0.089(5) 0.048(4) 0.017(4) -0.017(4) -0.009(4)
C13 0.035(4) 0.048(4) 0.052(4) 0.010(3) -0.021(4) -0.006(3)
C17 0.039(4) 0.080(5) 0.044(4) 0.012(3) -0.013(4) -0.007(4)
C14 0.040(4) 0.073(5) 0.044(4) 0.015(3) -0.022(3) -0.015(3)
C15 0.084(5) 0.093(6) 0.067(5) 0.045(4) -0.037(4) -0.021(5)
C16 0.079(6) 0.110(6) 0.061(5) -0.002(4) -0.033(4) -0.023(5)
C18 0.099(6) 0.086(6) 0.088(6) 0.031(4) -0.055(5) 0.002(5)
C19 0.063(5) 0.143(7) 0.051(5) 0.011(5) -0.023(4) -0.019(5)
C20 0.039(4) 0.036(4) 0.050(4) 0.002(3) -0.026(3) -0.005(3)
C21 0.049(4) 0.039(4) 0.070(5) 0.005(3) -0.036(4) 0.003(3)
C22 0.062(5) 0.066(5) 0.079(5) 0.023(4) -0.043(5) 0.001(4)
C23 0.063(5) 0.094(6) 0.049(5) 0.020(4) -0.034(4) -0.003(4)
C24 0.051(4) 0.071(5) 0.046(4) 0.001(4) -0.029(4) -0.001(4)
C25 0.037(4) 0.048(4) 0.045(4) 0.003(3) -0.027(3) -0.005(3)
C26 0.081(6) 0.114(7) 0.039(4) -0.002(4) -0.030(4) 0.008(5)
C27 0.118(7) 0.096(7) 0.053(5) -0.026(4) -0.039(5) 0.032(5)
C28 0.090(6) 0.066(5) 0.049(4) -0.020(4) -0.029(4) 0.021(4)
C30 0.044(4) 0.054(4) 0.053(4) 0.002(3) -0.025(3) 0.007(3)
C29 0.055(4) 0.050(4) 0.049(4) 0.007(3) -0.024(3) -0.005(3)
C35 0.059(5) 0.135(7) 0.090(6) 0.017(5) -0.019(5) 0.021(5)
C36 0.133(8) 0.096(6) 0.094(6) 0.005(5) -0.037(6) -0.049(6)
C34 0.091(6) 0.099(6) 0.056(5) 0.001(4) -0.023(4) -0.002(5)
C32 0.103(6) 0.075(5) 0.117(7) -0.042(5) -0.067(6) 0.029(5)
C31 0.086(6) 0.067(5) 0.153(8) -0.013(5) -0.078(6) 0.025(4)
C33 0.108(7) 0.087(6) 0.099(6) 0.034(5) -0.039(5) -0.004(5)
C37 0.048(5) 0.074(5) 0.129(7) -0.004(5) -0.057(5) 0.011(4)
C38 0.053(5) 0.089(6) 0.132(7) -0.025(5) -0.044(5) 0.002(5)
C39 0.063(5) 0.073(5) 0.096(5) -0.016(4) -0.048(4) -0.010(4)
C40 0.062(5) 0.062(5) 0.142(7) -0.043(5) -0.057(5) 0.011(4)
N1 0.030(3) 0.038(3) 0.037(3) 0.004(2) -0.018(2) -0.005(2)
N2 0.038(3) 0.039(3) 0.042(3) -0.002(2) -0.026(3) 0.001(2)
N3 0.052(3) 0.045(3) 0.044(3) -0.006(2) -0.022(3) 0.009(3)
O 0.044(3) 0.051(3) 0.064(3) -0.007(2) -0.034(2) 0.001(2)
Si1 0.0557(13) 0.0617(13) 0.0438(11) 0.0030(9) -0.0129(10) -0.0046(10)
Si2 0.0428(11) 0.0388(10) 0.0719(12) -0.0011(10) -0.0298(10) 0.0034(9)
Y 0.0333(3) 0.0334(3) 0.0374(3) -0.0015(3) -0.0172(3) 0.0013(3)

loop_
_atom_type_symbol
_atom_type_description
_atom_type_scat_dispersion_real
_atom_type_scat_dispersion_imag
_atom_type_scat_source
C C 0.0033 0.0016 'International Tables Vol C Tables 4.2.6.8 and 6.1.1.4'
H H 0.0000 0.0000 'International Tables Vol C Tables 4.2.6.8 and 6.1.1.4'
N N 0.0061 0.0033 'International Tables Vol C Tables 4.2.6.8 and 6.1.1.4'
O O 0.0106 0.0060 'International Tables Vol C Tables 4.2.6.8 and 6.1.1.4'
Si Si 0.0817 0.0704 'International Tables Vol C Tables 4.2.6.8 and 6.1.1.4'
Y Y -2.7962 3.5667 'International Tables Vol C Tables 4.2.6.8 and 6.1.1.4'

loop_
_geom_angle_atom_site_label_1
_geom_angle_atom_site_label_2
_geom_angle_atom_site_label_3
_geom_angle
N2 C1 C6 120.9(5)
N2 C1 C2 122.5(5)
C6 C1 C2 116.6(5)
C3 C2 C1 121.7(6)
C3 C2 H6 119.2
C1 C2 H6 119.2
C2 C3 C4 121.2(6)
C2 C3 H5 119.4
C4 C3 H5 119.4
C3 C4 C5 118.9(6)
C3 C4 H4 120.6
C5 C4 H4 120.6
C4 C5 C6 121.0(6)
C4 C5 H3 119.5
C6 C5 H3 119.5
C5 C6 C1 120.5(5)
C5 C6 C7 116.5(5)
C1 C6 C7 122.7(5)
N1 C7 C6 127.0(5)
N1 C7 H1 116.5
C6 C7 H1 116.5
C9 C8 C13 123.2(5)
C9 C8 N1 120.8(5)
C13 C8 N1 115.9(5)
C8 C9 C10 116.7(5)
C8 C9 C14 124.4(5)
C10 C9 C14 118.9(5)
C11 C10 C9 121.6(5)
C11 C10 H27 119.2
C9 C10 H27 119.2
C12 C11 C10 120.0(6)
C12 C11 H28 120.0
C10 C11 H28 120.0
C11 C12 C13 121.2(6)
C11 C12 H29 119.4
C13 C12 H29 119.4
C12 C13 C8 117.3(5)
C12 C13 C17 121.7(6)
C8 C13 C17 120.9(5)
C13 C17 C18 110.9(5)
C13 C17 C19 113.0(5)
C18 C17 C19 111.0(5)
C13 C17 H34 107.2
C18 C17 H34 107.2
C19 C17 H34 107.2
C16 C14 C9 111.6(5)
C16 C14 C15 110.6(5)
C9 C14 C15 111.0(5)
C16 C14 H31 107.8
C9 C14 H31 107.8
C15 C14 H31 107.8
C14 C15 H33A 109.5
C14 C15 H33B 109.5
H33A C15 H33B 109.5
C14 C15 H33C 109.5
H33A C15 H33C 109.5
H33B C15 H33C 109.5
C14 C16 H32A 109.5
C14 C16 H32B 109.5
H32A C16 H32B 109.5
C14 C16 H32C 109.5
H32A C16 H32C 109.5
H32B C16 H32C 109.5
C17 C18 H35A 109.5
C17 C18 H35B 109.5
H35A C18 H35B 109.5
C17 C18 H35C 109.5
H35A C18 H35C 109.5
H35B C18 H35C 109.5
C17 C19 H36A 109.5
C17 C19 H36B 109.5
H36A C19 H36B 109.5
C17 C19 H36C 109.5
H36A C19 H36C 109.5
H36B C19 H36C 109.5
N2 C20 C21 128.1(5)
N2 C20 C25 116.3(5)
C21 C20 C25 115.4(5)
C20 C21 C22 121.5(6)
C20 C21 H9 119.3
C22 C21 H9 119.3
C23 C22 C21 122.8(6)
C23 C22 H10 118.6
C21 C22 H10 118.6
C22 C23 C24 119.0(6)
C22 C23 H11 120.5
C24 C23 H11 120.5
C26 C24 C23 122.7(6)
C26 C24 C25 118.5(6)
C23 C24 C25 118.7(6)
N3 C25 C24 120.4(5)
N3 C25 C20 117.0(5)
C24 C25 C20 122.6(5)
C27 C26 C24 120.2(6)
C27 C26 H14 119.9
C24 C26 H14 119.9
C26 C27 C28 119.1(6)
C26 C27 H15 120.5
C28 C27 H15 120.5
N3 C28 C27 124.2(6)
N3 C28 H16 117.9
C27 C28 H16 117.9
Si2 C30 Y 130.9(3)
Si2 C30 H18A 104.5
Y C30 H18A 104.5
Si2 C30 H18B 104.5
Y C30 H18B 104.5
H18A C30 H18B 105.7
Si1 C29 Y 134.3(3)
Si1 C29 H17A 103.6
Y C29 H17A 103.6
Si1 C29 H17B 103.6
Y C29 H17B 103.6
H17A C29 H17B 105.3
Si1 C35 H24A 109.5
Si1 C35 H24B 109.5
H24A C35 H24B 109.5
Si1 C35 H24C 109.5
H24A C35 H24C 109.5
H24B C35 H24C 109.5
Si1 C36 H23A 109.5
Si1 C36 H23B 109.5
H23A C36 H23B 109.5
Si1 C36 H23C 109.5
H23A C36 H23C 109.5
H23B C36 H23C 109.5
Si1 C34 H22A 109.5
Si1 C34 H22B 109.5
H22A C34 H22B 109.5
Si1 C34 H22C 109.5
H22A C34 H22C 109.5
H22B C34 H22C 109.5
Si2 C32 H21A 109.5
Si2 C32 H21B 109.5
H21A C32 H21B 109.5
Si2 C32 H21C 109.5
H21A C32 H21C 109.5
H21B C32 H21C 109.5
Si2 C31 H19A 109.5
Si2 C31 H19B 109.5
H19A C31 H19B 109.5
Si2 C31 H19C 109.5
H19A C31 H19C 109.5
H19B C31 H19C 109.5
Si2 C33 H20A 109.5
Si2 C33 H20B 109.5
H20A C33 H20B 109.5
Si2 C33 H20C 109.5
H20A C33 H20C 109.5
H20B C33 H20C 109.5
O C37 C38 107.8(5)
O C37 H40A 110.1
C38 C37 H40A 110.1
O C37 H40B 110.1
C38 C37 H40B 110.1
H40A C37 H40B 108.5
C37 C38 C39 105.9(6)
C37 C38 H39A 110.6
C39 C38 H39A 110.6
C37 C38 H39B 110.6
C39 C38 H39B 110.6
H39A C38 H39B 108.7
C40 C39 C38 104.8(5)
C40 C39 H38A 110.8
C38 C39 H38A 110.8
C40 C39 H38B 110.8
C38 C39 H38B 110.8
H38A C39 H38B 108.9
O C40 C39 107.5(5)
O C40 H37A 110.2
C39 C40 H37A 110.2
O C40 H37B 110.2
C39 C40 H37B 110.2
H37A C40 H37B 108.5
C7 N1 C8 116.8(4)
C7 N1 Y 118.8(4)
C8 N1 Y 124.1(3)
C20 N2 C1 119.5(4)
C20 N2 Y 124.4(3)
C1 N2 Y 116.1(3)
C28 N3 C25 117.5(5)
C28 N3 Y 126.5(4)
C25 N3 Y 116.1(3)
C40 O C37 105.9(4)
C40 O Y 132.8(3)
C37 O Y 118.5(3)
C29 Si1 C36 110.9(3)
C29 Si1 C35 110.1(3)
C36 Si1 C35 109.2(4)
C29 Si1 C34 115.9(3)
C36 Si1 C34 103.2(3)
C35 Si1 C34 107.1(3)
C30 Si2 C31 116.1(3)
C30 Si2 C33 111.9(3)
C31 Si2 C33 106.4(3)
C30 Si2 C32 110.8(3)
C31 Si2 C32 103.7(3)
C33 Si2 C32 107.3(4)
N2 Y O 94.45(14)
N2 Y C30 142.44(17)
O Y C30 104.91(16)
N2 Y C29 107.20(17)
O Y C29 91.10(16)
C30 Y C29 104.31(19)
N2 Y N1 71.96(14)
O Y N1 165.38(14)
C30 Y N1 89.44(17)
C29 Y N1 87.95(16)
N2 Y N3 66.12(15)
O Y N3 73.50(13)
C30 Y N3 88.67(17)
C29 Y N3 162.15(17)
N1 Y N3 104.63(13)

loop_
_geom_bond_atom_site_label_1
_geom_bond_atom_site_label_2
_geom_bond_distance
C1 N2 1.386(6)
C1 C6 1.398(7)
C1 C2 1.409(7)
C2 C3 1.361(7)
C2 H6 0.9500
C3 C4 1.365(8)
C3 H5 0.9500
C4 C5 1.373(8)
C4 H4 0.9500
C5 C6 1.392(7)
C5 H3 0.9500
C6 C7 1.456(7)
C7 N1 1.283(6)
C7 H1 0.9500
C8 C9 1.391(7)
C8 C13 1.400(7)
C8 N1 1.450(6)
C9 C10 1.398(7)
C9 C14 1.519(7)
C10 C11 1.381(7)
C10 H27 0.9500
C11 C12 1.377(7)
C11 H28 0.9500
C12 C13 1.390(7)
C12 H29 0.9500
C13 C17 1.506(7)
C17 C18 1.524(8)
C17 C19 1.535(7)
C17 H34 1.0000
C14 C16 1.517(7)
C14 C15 1.525(7)
C14 H31 1.0000
C15 H33A 0.9800
C15 H33B 0.9800
C15 H33C 0.9800
C16 H32A 0.9800
C16 H32B 0.9800
C16 H32C 0.9800
C18 H35A 0.9800
C18 H35B 0.9800
C18 H35C 0.9800
C19 H36A 0.9800
C19 H36B 0.9800
C19 H36C 0.9800
C20 N2 1.373(6)
C20 C21 1.401(7)
C20 C25 1.426(7)
C21 C22 1.403(7)
C21 H9 0.9500
C22 C23 1.353(8)
C22 H10 0.9500
C23 C24 1.405(8)
C23 H11 0.9500
C24 C26 1.391(8)
C24 C25 1.424(7)
C25 N3 1.386(6)
C26 C27 1.340(9)
C26 H14 0.9500
C27 C28 1.394(8)
C27 H15 0.9500
C28 N3 1.322(6)
C28 H16 0.9500
C30 Si2 1.813(5)
C30 Y 2.412(5)
C30 H18A 0.9900
C30 H18B 0.9900
C29 Si1 1.825(6)
C29 Y 2.414(5)
C29 H17A 0.9900
C29 H17B 0.9900
C35 Si1 1.857(6)
C35 H24A 0.9800
C35 H24B 0.9800
C35 H24C 0.9800
C36 Si1 1.857(7)
C36 H23A 0.9800
C36 H23B 0.9800
C36 H23C 0.9800
C34 Si1 1.882(6)
C34 H22A 0.9800
C34 H22B 0.9800
C34 H22C 0.9800
C32 Si2 1.879(6)
C32 H21A 0.9800
C32 H21B 0.9800
C32 H21C 0.9800
C31 Si2 1.856(6)
C31 H19A 0.9800
C31 H19B 0.9800
C31 H19C 0.9800
C33 Si2 1.857(6)
C33 H20A 0.9800
C33 H20B 0.9800
C33 H20C 0.9800
C37 O 1.438(6)
C37 C38 1.463(8)
C37 H40A 0.9900
C37 H40B 0.9900
C38 C39 1.501(8)
C38 H39A 0.9900
C38 H39B 0.9900
C39 C40 1.486(8)
C39 H38A 0.9900
C39 H38B 0.9900
C40 O 1.420(6)
C40 H37A 0.9900
C40 H37B 0.9900
N1 Y 2.494(4)
N2 Y 2.332(4)
N3 Y 2.540(4)
O Y 2.400(4)
